data_7012590
loop_
_publ_author_name
'Turner, Adele'
'Jaffr\`es, Paul-Alain'
'MacLean, Elizabeth J.'
'Villemin, Didier'
'McKee, Vickie'
'Hix, Gary B.'

_publ_section_title
;
 Hydrothermal synthesis and crystal structure of two Co phosphonates
 containing trifunctional phosphonate anions: Co3(O3PCH2NH2CH2PO3)2 and
 Co3(O3PCH2-NC4H7-CO2)2&#x00B7;5H2O
;
_journal_issue 7
_journal_name_full 'Dalton Transactions'
_journal_page_first 1314
_journal_paper_doi 10.1039/b212266a
_journal_year 2003
_chemical_formula_sum 'C2 H6 Co1.5 N O6 P2'
_chemical_formula_weight 290.41
_chemical_melting_point decomposes
_chemical_name_systematic
;
tricobalt amino bis(methylenephosphonate)
;
_space_group_IT_number 18
_symmetry_cell_setting orthorhombic
_symmetry_space_group_name_Hall 'P 2 2ab'
_symmetry_space_group_name_H-M 'P 21 21 2'
_atom_sites_solution_hydrogens geom
_atom_sites_solution_primary direct
_atom_sites_solution_secondary difmap
_audit_creation_method SHELXL-97
_cell_angle_alpha 90.00
_cell_angle_beta 90.00
_cell_angle_gamma 90.00
_cell_formula_units_Z 4
_cell_length_a 10.733(3)
_cell_length_b 13.387(4)
_cell_length_c 5.3953(13)
_cell_measurement_temperature 150(2)
_cell_volume 775.2(4)
_computing_cell_refinement 'Bruker SMART'
_computing_data_collection 'Bruker SMART'
_computing_data_reduction 'Bruker SAINT'
_computing_molecular_graphics 'Bruker SHELXTL'
_computing_publication_material 'Bruker SHELXTL'
_computing_structure_refinement 'SHELXL-97 (Sheldrick, 1997)'
_computing_structure_solution 'SHELXS-97 (Sheldrick, 1990)'
_diffrn_ambient_temperature 150(2)
_diffrn_measured_fraction_theta_full 1.000
_diffrn_measured_fraction_theta_max 0.929
_diffrn_measurement_device_type 'CCD area detector'
_diffrn_measurement_method 'phi and omega scans'
_diffrn_radiation_monochromator graphite
_diffrn_radiation_source 'fine-focus sealed tube'
_diffrn_radiation_type MoK\a
_diffrn_radiation_wavelength 0.71073
_diffrn_reflns_av_R_equivalents 0.0388
_diffrn_reflns_av_sigmaI/netI 0.0412
_diffrn_reflns_limit_h_max 14
_diffrn_reflns_limit_h_min -14
_diffrn_reflns_limit_k_max 17
_diffrn_reflns_limit_k_min -17
_diffrn_reflns_limit_l_max 7
_diffrn_reflns_limit_l_min -7
_diffrn_reflns_number 6689
_diffrn_reflns_theta_full 25.00
_diffrn_reflns_theta_max 28.74
_diffrn_reflns_theta_min 2.43
_exptl_absorpt_coefficient_mu 3.651
_exptl_absorpt_correction_T_max 1.00000
_exptl_absorpt_correction_T_min 0.784113
_exptl_absorpt_correction_type multi-scan
_exptl_crystal_colour blue
_exptl_crystal_density_diffrn 2.488
_exptl_crystal_density_method 'not measured'
_exptl_crystal_description needle
_exptl_crystal_F_000 574
_exptl_crystal_size_max 0.16
_exptl_crystal_size_mid 0.03
_exptl_crystal_size_min 0.02
_refine_diff_density_max 1.101
_refine_diff_density_min -0.640
_refine_diff_density_rms 0.157
_refine_ls_abs_structure_details 'Flack H D (1983), Acta Cryst. A39, 876-881'
_refine_ls_abs_structure_Flack 0.49(4)
_refine_ls_extinction_method none
_refine_ls_goodness_of_fit_ref 1.064
_refine_ls_hydrogen_treatment mixed
_refine_ls_matrix_type full
_refine_ls_number_parameters 121
_refine_ls_number_reflns 1840
_refine_ls_number_restraints 0
_refine_ls_restrained_S_all 1.064
_refine_ls_R_factor_all 0.0516
_refine_ls_R_factor_gt 0.0404
_refine_ls_shift/su_max 0.000
_refine_ls_shift/su_mean 0.000
_refine_ls_structure_factor_coef Fsqd
_refine_ls_weighting_details 'calc w=1/[\s^2^(Fo^2^)+(0.0320P)^2^+3.8497P] where P=(Fo^2^+2Fc^2^)/3'
_refine_ls_weighting_scheme calc
_refine_ls_wR_factor_gt 0.0896
_refine_ls_wR_factor_ref 0.0946
_reflns_number_gt 1585
_reflns_number_total 1840
_reflns_threshold_expression >2sigma(I)
_cod_data_source_file b212266a.txt
_cod_data_source_block ksrgbh11
_cod_depositor_comments
;
The following automatic conversions were performed:
'_symmetry_cell_setting' value 'Orthorhombic' changed to 'orthorhombic'
according to '/home/saulius/struct/CIF-dictionaries/cif_core.dic'
dictionary named 'cif_core.dic' version 2.4.1 from
2010-06-29.

'_exptl_absorpt_correction_type' value 'multiscan' changed to
'multi-scan' according to
'/home/saulius/struct/CIF-dictionaries/cif_core.dic' dictionary named
'cif_core.dic' version 2.4.1 from 2010-06-29.

Automatic conversion script
Id: cif_fix_enum 1527 2010-12-29 10:47:43Z saulius 
;
_cod_original_cell_volume 775.3(4)
_cod_original_sg_symbol_H-M P2(1)2(1)2
_cod_original_formula_sum 'C2 H6 Co1.50 N O6 P2'
_cod_database_code 7012590

loop_
_symmetry_equiv_pos_as_xyz
'x, y, z'
'-x, -y, z'
'-x+1/2, y+1/2, -z'
'x+1/2, -y+1/2, -z'

loop_
_atom_site_label
_atom_site_type_symbol
_atom_site_fract_x
_atom_site_fract_y
_atom_site_fract_z
_atom_site_U_iso_or_equiv
_atom_site_adp_type
_atom_site_occupancy
_atom_site_symmetry_multiplicity
_atom_site_calc_flag
_atom_site_refinement_flags
_atom_site_disorder_assembly
_atom_site_disorder_group
Co1 Co 0.31937(6) 0.12312(5) 0.50009(16) 0.01393(17) Uani 1 1 d . . .
Co2 Co 0.0000 0.0000 0.3214(2) 0.0119(3) Uani 0.84 2 d SP . 1
P2 P 0.04523(17) 0.21800(14) 0.5542(4) 0.0105(3) Uani 0.84 1 d P . 1
Co2A Co 0.0000 0.0000 0.6941(16) 0.0289(18) Uiso 0.16 2 d SP . 2
P2A P 0.0463(11) 0.2172(9) 0.429(3) 0.019(2) Uiso 0.16 1 d P . 2
P1 P 0.23067(11) 0.50315(10) 0.9860(3) 0.0163(3) Uani 1 1 d . . .
O5 O 0.1806(3) 0.2161(3) 0.4757(8) 0.0185(8) Uani 1 1 d . . .
N1 N 0.0736(4) 0.3426(3) 0.9784(12) 0.0190(10) Uani 1 1 d . . .
H1A H 0.0221 0.3874 0.8997 0.023 Uiso 1 1 calc R . .
H1B H 0.0579 0.3468 1.1458 0.023 Uiso 1 1 calc R . .
O3 O 0.1994(5) 0.5193(3) 1.2517(9) 0.0356(12) Uani 1 1 d . . .
O6 O -0.0190(4) 0.3083(3) 0.4454(9) 0.0235(10) Uani 1 1 d . . .
O2 O 0.1409(4) 0.5602(3) 0.8191(9) 0.0292(11) Uani 1 1 d . . .
O4 O -0.0248(3) 0.1213(3) 0.5109(8) 0.0209(8) Uani 1 1 d . . .
O1 O 0.3642(4) 0.5224(3) 0.9172(9) 0.0265(11) Uani 1 1 d . . .
C1 C 0.0413(5) 0.2387(4) 0.8915(11) 0.0189(12) Uani 1 1 d . . .
H2A H -0.0433 0.2223 0.9519 0.023 Uiso 1 1 calc R . 1
H2B H 0.0999 0.1912 0.9702 0.023 Uiso 1 1 calc R . 1
C2 C 0.2059(5) 0.3721(4) 0.9323(13) 0.0238(14) Uani 1 1 d . . .
H3A H 0.2282 0.3560 0.7588 0.029 Uiso 1 1 calc R . .
H3B H 0.2612 0.3331 1.0426 0.029 Uiso 1 1 calc R . .

loop_
_atom_site_aniso_label
_atom_site_aniso_U_11
_atom_site_aniso_U_22
_atom_site_aniso_U_33
_atom_site_aniso_U_23
_atom_site_aniso_U_13
_atom_site_aniso_U_12
Co1 0.0096(3) 0.0119(3) 0.0203(4) 0.0008(4) 0.0000(4) -0.0001(3)
Co2 0.0098(6) 0.0071(5) 0.0187(7) 0.000 0.000 -0.0005(5)
P2 0.0105(7) 0.0088(8) 0.0122(10) -0.0005(6) 0.0006(6) 0.0001(6)
P1 0.0110(5) 0.0100(6) 0.0278(7) 0.0011(9) -0.0001(7) 0.0003(5)
O5 0.0120(16) 0.0156(17) 0.028(2) -0.0001(19) 0.002(2) 0.0003(15)
N1 0.014(2) 0.010(2) 0.033(3) -0.003(2) -0.002(3) 0.0009(16)
O3 0.045(3) 0.023(3) 0.039(3) -0.007(2) -0.002(2) 0.004(2)
O6 0.0122(19) 0.0175(19) 0.041(3) 0.0025(18) 0.0006(19) 0.0032(15)
O2 0.023(2) 0.028(3) 0.037(3) 0.016(2) 0.001(2) 0.0064(19)
O4 0.0193(18) 0.0129(17) 0.030(2) -0.003(2) 0.000(2) -0.0031(14)
O1 0.0102(19) 0.018(2) 0.051(3) -0.0038(19) 0.0023(18) -0.0009(16)
C1 0.020(3) 0.015(3) 0.022(3) 0.000(2) 0.000(2) -0.002(2)
C2 0.010(3) 0.016(3) 0.046(4) -0.003(3) 0.001(2) 0.000(2)

loop_
_atom_type_symbol
_atom_type_description
_atom_type_scat_dispersion_real
_atom_type_scat_dispersion_imag
_atom_type_scat_source
C C 0.0033 0.0016 'International Tables Vol C Tables 4.2.6.8 and 6.1.1.4'
H H 0.0000 0.0000 'International Tables Vol C Tables 4.2.6.8 and 6.1.1.4'
N N 0.0061 0.0033 'International Tables Vol C Tables 4.2.6.8 and 6.1.1.4'
O O 0.0106 0.0060 'International Tables Vol C Tables 4.2.6.8 and 6.1.1.4'
P P 0.1023 0.0942 'International Tables Vol C Tables 4.2.6.8 and 6.1.1.4'
Co Co 0.3494 0.9721 'International Tables Vol C Tables 4.2.6.8 and 6.1.1.4'

loop_
_geom_angle_atom_site_label_1
_geom_angle_atom_site_label_2
_geom_angle_atom_site_label_3
_geom_angle
_geom_angle_site_symmetry_1
_geom_angle_site_symmetry_3
_geom_angle_publ_flag
O3 Co1 O5 115.2(2) 3_547 . ?
O3 Co1 O2 108.7(2) 3_547 3_546 ?
O5 Co1 O2 112.42(19) . 3_546 ?
O3 Co1 O6 108.7(2) 3_547 4_556 ?
O5 Co1 O6 112.52(16) . 4_556 ?
O2 Co1 O6 97.96(18) 3_546 4_556 ?
O4 Co2 O4 116.3(3) . 2 ?
O4 Co2 O1 111.78(16) . 4_456 ?
O4 Co2 O1 108.64(17) 2 4_456 ?
O4 Co2 O1 108.64(17) . 3_546 ?
O4 Co2 O1 111.78(16) 2 3_546 ?
O1 Co2 O1 98.3(3) 4_456 3_546 ?
O6 P2 O5 110.1(2) . . ?
O6 P2 O4 113.4(2) . . ?
O5 P2 O4 114.8(2) . . ?
O6 P2 C1 104.7(3) . . ?
O5 P2 C1 107.5(3) . . ?
O4 P2 C1 105.6(3) . . ?
O4 Co2A O4 118.0(5) 2 . ?
O6 P2A O5 119.2(9) . . ?
O6 P2A O4 116.8(8) . . ?
O5 P2A O4 115.2(8) . . ?
O3 P1 O1 115.3(3) . . ?
O3 P1 O2 110.7(3) . . ?
O1 P1 O2 111.8(3) . . ?
O3 P1 C2 105.3(3) . . ?
O1 P1 C2 105.6(3) . . ?
O2 P1 C2 107.5(3) . . ?
P2A O5 P2 26.2(5) . . ?
P2A O5 Co1 140.5(5) . . ?
P2 O5 Co1 136.6(2) . . ?
C2 N1 C1 114.2(5) . . ?
P1 O3 Co1 142.4(3) . 3_557 ?
P2A O6 P2 26.5(5) . . ?
P2A O6 Co1 147.6(6) . 4_456 ?
P2 O6 Co1 135.4(3) . 4_456 ?
P1 O2 Co1 126.6(3) . 3_556 ?
P2 O4 P2A 25.4(5) . . ?
P2 O4 Co2A 125.1(3) . . ?
P2A O4 Co2A 140.8(5) . . ?
P2 O4 Co2 136.8(3) . . ?
P2A O4 Co2 118.2(6) . . ?
Co2A O4 Co2 62.9(2) . . ?
P1 O1 Co2 147.4(3) . 3_556 ?
N1 C1 P2 116.2(4) . . ?
N1 C2 P1 111.9(4) . . ?

loop_
_geom_bond_atom_site_label_1
_geom_bond_atom_site_label_2
_geom_bond_distance
_geom_bond_site_symmetry_2
_geom_bond_publ_flag
Co1 O3 1.940(5) 3_547 ?
Co1 O5 1.945(4) . ?
Co1 O2 1.964(5) 3_546 ?
Co1 O6 1.985(4) 4_556 ?
Co2 O4 1.937(4) . ?
Co2 O4 1.937(4) 2 ?
Co2 O1 1.967(4) 4_456 ?
Co2 O1 1.967(4) 3_546 ?
P2 O6 1.510(4) . ?
P2 O5 1.514(4) . ?
P2 O4 1.516(4) . ?
P2 C1 1.841(6) . ?
Co2A O4 1.919(6) 2 ?
Co2A O4 1.919(6) . ?
P2A O6 1.410(12) . ?
P2A O5 1.464(12) . ?
P2A O4 1.558(13) . ?
P1 O3 1.488(5) . ?
P1 O1 1.503(4) . ?
P1 O2 1.524(4) . ?
P1 C2 1.797(6) . ?
N1 C2 1.495(7) . ?
N1 C1 1.508(7) . ?
O3 Co1 1.940(5) 3_557 ?
O6 Co1 1.985(4) 4_456 ?
O2 Co1 1.964(5) 3_556 ?
O1 Co2 1.967(4) 3_556 ?
